data_7153838
loop_
_publ_author_name
'Brockmeyer, Fabian'
'Schoemaker, Robin'
'Schmidtmann, Marc'
'Martens, J\"urgen'

_publ_section_title
;
 Multicomponent reaction for the first synthesis of 2,2-dialkyl- and
 2-alkyl-2-aralkyl-5,6-diaryl-2H-1,3-thiazines as scaffolds for various
 3,4-dihydro-2H-1,3-thiazine derivatives.
;
_journal_issue 28
_journal_name_full 'Organic &amp; biomolecular chemistry'
_journal_page_first 5168
_journal_page_last 5181
_journal_paper_doi 10.1039/c4ob00866a
_journal_volume 12
_journal_year 2014
_chemical_formula_structural C21H21NO2S
_chemical_formula_sum 'C21 H21 N O2 S'
_chemical_formula_weight 351.45
_chemical_name_systematic
;
 ?
;
_space_group_crystal_system monoclinic
_space_group_IT_number 14
_space_group_name_Hall '-P 2ybc'
_space_group_name_H-M_alt 'P 1 21/c 1'
_symmetry_space_group_name_Hall '-P 2ybc'
_symmetry_space_group_name_H-M 'P 1 21/c 1'
_atom_sites_solution_hydrogens difmap
_atom_sites_solution_primary direct
_atom_sites_solution_secondary difmap
_audit_creation_method SHELXL-2013
_cell_angle_alpha 90
_cell_angle_beta 97.0337(15)
_cell_angle_gamma 90
_cell_formula_units_Z 4
_cell_length_a 15.9577(7)
_cell_length_b 6.3713(3)
_cell_length_c 17.8868(8)
_cell_measurement_reflns_used 9793
_cell_measurement_temperature 120(2)
_cell_measurement_theta_max 34.95
_cell_measurement_theta_min 2.29
_cell_volume 1804.89(14)
_computing_cell_refinement 'Bruker SAINT V8.34A'
_computing_data_collection 'Bruker APEX2'
_computing_data_reduction 'Bruker SAINT V8.34A'
_computing_structure_refinement 'SHELXL-2013 (Sheldrick, 2013)'
_computing_structure_solution 'SHELXS-2013 (Sheldrick, 2013)'
_diffrn_ambient_temperature 120(2)
_diffrn_measured_fraction_theta_full 1.000
_diffrn_measured_fraction_theta_max 1.000
_diffrn_measurement_device_type 'Bruker APEX-II CCD'
_diffrn_measurement_method '\f and \w scans'
_diffrn_radiation_type MoK\a
_diffrn_radiation_wavelength 0.71073
_diffrn_reflns_av_R_equivalents 0.0291
_diffrn_reflns_av_unetI/netI 0.0149
_diffrn_reflns_Laue_measured_fraction_full 1.000
_diffrn_reflns_Laue_measured_fraction_max 1.000
_diffrn_reflns_limit_h_max 25
_diffrn_reflns_limit_h_min -25
_diffrn_reflns_limit_k_max 10
_diffrn_reflns_limit_k_min -10
_diffrn_reflns_limit_l_max 28
_diffrn_reflns_limit_l_min -28
_diffrn_reflns_number 75519
_diffrn_reflns_point_group_measured_fraction_full 1.000
_diffrn_reflns_point_group_measured_fraction_max 1.000
_diffrn_reflns_theta_full 25.242
_diffrn_reflns_theta_max 34.968
_diffrn_reflns_theta_min 2.295
_diffrn_source 'sealed tube'
_exptl_absorpt_coefficient_mu 0.193
_exptl_absorpt_correction_T_max 1.0000
_exptl_absorpt_correction_T_min 0.9570
_exptl_absorpt_correction_type multi-scan
_exptl_absorpt_process_details 'SADABS-2012/1 (Sheldrick)'
_exptl_crystal_colour colourless
_exptl_crystal_density_diffrn 1.293
_exptl_crystal_description plate
_exptl_crystal_F_000 744
_exptl_crystal_size_max 0.400
_exptl_crystal_size_mid 0.200
_exptl_crystal_size_min 0.080
_refine_diff_density_max 0.577
_refine_diff_density_min -0.202
_refine_diff_density_rms 0.057
_refine_ls_extinction_method none
_refine_ls_goodness_of_fit_ref 1.124
_refine_ls_hydrogen_treatment constr
_refine_ls_matrix_type full
_refine_ls_number_parameters 229
_refine_ls_number_reflns 7935
_refine_ls_number_restraints 0
_refine_ls_restrained_S_all 1.124
_refine_ls_R_factor_all 0.0394
_refine_ls_R_factor_gt 0.0325
_refine_ls_shift/su_max 0.001
_refine_ls_shift/su_mean 0.000
_refine_ls_structure_factor_coef Fsqd
_refine_ls_weighting_details 'w=1/[\s^2^(Fo^2^)+(0.1000P)^2^] where P=(Fo^2^+2Fc^2^)/3'
_refine_ls_weighting_scheme calc
_refine_ls_wR_factor_gt 0.1245
_refine_ls_wR_factor_ref 0.1351
_reflns_Friedel_coverage 0.000
_reflns_number_gt 6901
_reflns_number_total 7935
_reflns_threshold_expression 'I > 2\s(I)'
_cod_data_source_file c4ob00866a2.cif
_cod_data_source_block fbp1517
_cod_depositor_comments 'Adding full bibliography for 7153838.cif.'
_cod_database_code 7153838
_shelx_space_group_comment
;
The symmetry employed for this shelxl refinement is uniquely defined
by the following loop, which should always be used as a source of
symmetry information in preference to the above space-group names.
They are only intended as comments.
;
_shelx_estimated_absorpt_t_min 0.927
_shelx_estimated_absorpt_t_max 0.985
_shelxl_version_number 2013-4

loop_
_space_group_symop_operation_xyz
'x, y, z'
'-x, y+1/2, -z+1/2'
'-x, -y, -z'
'x, -y-1/2, z-1/2'

loop_
_atom_site_label
_atom_site_type_symbol
_atom_site_fract_x
_atom_site_fract_y
_atom_site_fract_z
_atom_site_U_iso_or_equiv
_atom_site_adp_type
_atom_site_occupancy
_atom_site_site_symmetry_order
_atom_site_calc_flag
_atom_site_refinement_flags_posn
_atom_site_refinement_flags_adp
S1 S 0.76168(2) 0.72154(3) 0.26160(2) 0.01561(6) Uani 1 1 d . .
O1 O 0.58926(4) 1.09176(8) 0.35244(3) 0.01876(11) Uani 1 1 d . .
O2 O 0.57811(4) 0.77847(9) 0.49715(3) 0.01590(11) Uani 1 1 d . .
N1 N 0.62237(4) 0.73691(9) 0.32750(3) 0.01164(10) Uani 1 1 d . .
C1 C 0.61026(4) 0.91290(10) 0.36943(4) 0.01268(12) Uani 1 1 d . .
C2 C 0.63504(4) 0.79364(10) 0.44375(4) 0.01252(12) Uani 1 1 d . .
H2 H 0.6906 0.8464 0.4685 0.015 Uiso 1 1 calc R U
C3 C 0.64965(4) 0.59906(10) 0.39208(3) 0.01102(11) Uani 1 1 d . .
H3 H 0.6080 0.4843 0.3972 0.013 Uiso 1 1 calc R U
C4 C 0.64548(4) 0.70381(11) 0.25258(4) 0.01267(12) Uani 1 1 d . .
C5 C 0.61710(5) 0.48532(12) 0.22538(4) 0.01725(13) Uani 1 1 d . .
H5A H 0.6365 0.4580 0.1764 0.026 Uiso 1 1 calc R U
H5B H 0.5553 0.4772 0.2204 0.026 Uiso 1 1 calc R U
H5C H 0.6412 0.3804 0.2619 0.026 Uiso 1 1 calc R U
C6 C 0.60924(5) 0.87219(12) 0.19737(4) 0.01808(13) Uani 1 1 d . .
H6A H 0.6282 1.0107 0.2163 0.027 Uiso 1 1 calc R U
H6B H 0.5474 0.8662 0.1920 0.027 Uiso 1 1 calc R U
H6C H 0.6288 0.8480 0.1482 0.027 Uiso 1 1 calc R U
C7 C 0.79002(4) 0.56496(11) 0.34277(4) 0.01301(12) Uani 1 1 d . .
C8 C 0.73860(4) 0.51566(11) 0.39509(3) 0.01207(11) Uani 1 1 d . .
C9 C 0.88006(4) 0.49942(11) 0.34599(4) 0.01313(12) Uani 1 1 d . .
C10 C 0.94111(5) 0.58203(13) 0.40033(4) 0.01942(14) Uani 1 1 d . .
H10 H 0.9250 0.6798 0.4361 0.023 Uiso 1 1 calc R U
C11 C 1.02537(5) 0.52310(14) 0.40293(5) 0.02176(15) Uani 1 1 d . .
H11 H 1.0664 0.5806 0.4403 0.026 Uiso 1 1 calc R U
C12 C 1.04939(5) 0.38079(14) 0.35110(5) 0.02142(15) Uani 1 1 d . .
H12 H 1.1069 0.3401 0.3530 0.026 Uiso 1 1 calc R U
C13 C 0.98914(5) 0.29728(13) 0.29613(5) 0.02150(15) Uani 1 1 d . .
H13 H 1.0055 0.1994 0.2606 0.026 Uiso 1 1 calc R U
C14 C 0.90513(5) 0.35752(12) 0.29347(4) 0.01749(13) Uani 1 1 d . .
H14 H 0.8643 0.3016 0.2555 0.021 Uiso 1 1 calc R U
C15 C 0.76409(4) 0.37005(11) 0.45915(4) 0.01279(12) Uani 1 1 d . .
C16 C 0.73899(5) 0.41193(13) 0.53015(4) 0.01850(14) Uani 1 1 d . .
H16 H 0.7067 0.5342 0.5370 0.022 Uiso 1 1 calc R U
C17 C 0.76067(6) 0.27718(14) 0.59087(4) 0.02088(15) Uani 1 1 d . .
H17 H 0.7431 0.3087 0.6385 0.025 Uiso 1 1 calc R U
C18 C 0.80750(5) 0.09810(13) 0.58229(4) 0.02001(14) Uani 1 1 d . .
H18 H 0.8229 0.0074 0.6239 0.024 Uiso 1 1 calc R U
C19 C 0.83174(5) 0.05253(12) 0.51202(4) 0.02027(14) Uani 1 1 d . .
H19 H 0.8635 -0.0708 0.5056 0.024 Uiso 1 1 calc R U
C20 C 0.80995(5) 0.18584(11) 0.45083(4) 0.01657(13) Uani 1 1 d . .
H20 H 0.8264 0.1513 0.4031 0.020 Uiso 1 1 calc R U
C21 C 0.49199(5) 0.75016(13) 0.46531(5) 0.01862(14) Uani 1 1 d . .
H21A H 0.4563 0.7355 0.5059 0.028 Uiso 1 1 calc R U
H21B H 0.4873 0.6234 0.4340 0.028 Uiso 1 1 calc R U
H21C H 0.4735 0.8722 0.4342 0.028 Uiso 1 1 calc R U

loop_
_atom_site_aniso_label
_atom_site_aniso_U_11
_atom_site_aniso_U_22
_atom_site_aniso_U_33
_atom_site_aniso_U_23
_atom_site_aniso_U_13
_atom_site_aniso_U_12
S1 0.01304(9) 0.02165(11) 0.01278(9) 0.00456(5) 0.00412(6) -0.00096(5)
O1 0.0256(3) 0.0116(2) 0.0193(2) 0.00208(17) 0.0037(2) 0.00137(19)
O2 0.0179(2) 0.0190(2) 0.0116(2) 0.00038(16) 0.00506(18) 0.00294(18)
N1 0.0139(2) 0.0114(2) 0.0098(2) 0.00148(16) 0.00229(18) 0.00117(18)
C1 0.0133(3) 0.0120(3) 0.0129(2) 0.0002(2) 0.0026(2) -0.0010(2)
C2 0.0138(3) 0.0127(3) 0.0112(2) -0.00005(19) 0.0023(2) -0.0001(2)
C3 0.0112(2) 0.0117(2) 0.0104(2) 0.00156(19) 0.00242(18) 0.00053(19)
C4 0.0137(3) 0.0152(3) 0.0093(2) 0.00126(19) 0.0023(2) 0.0005(2)
C5 0.0203(3) 0.0171(3) 0.0142(3) -0.0031(2) 0.0016(2) -0.0022(2)
C6 0.0210(3) 0.0204(3) 0.0131(3) 0.0054(2) 0.0030(2) 0.0039(3)
C7 0.0107(2) 0.0167(3) 0.0120(2) 0.0007(2) 0.00262(19) -0.0003(2)
C8 0.0112(2) 0.0141(3) 0.0111(2) 0.00086(19) 0.00216(19) 0.0008(2)
C9 0.0111(2) 0.0162(3) 0.0125(2) -0.0003(2) 0.0029(2) 0.0000(2)
C10 0.0134(3) 0.0267(4) 0.0182(3) -0.0084(3) 0.0020(2) 0.0002(3)
C11 0.0125(3) 0.0310(4) 0.0212(3) -0.0038(3) -0.0001(2) 0.0000(3)
C12 0.0147(3) 0.0249(4) 0.0251(3) 0.0015(3) 0.0042(3) 0.0055(3)
C13 0.0199(3) 0.0208(3) 0.0246(4) -0.0047(3) 0.0056(3) 0.0050(3)
C14 0.0165(3) 0.0191(3) 0.0171(3) -0.0051(2) 0.0031(2) 0.0002(2)
C15 0.0111(2) 0.0153(3) 0.0120(2) 0.0019(2) 0.00163(19) 0.0008(2)
C16 0.0189(3) 0.0237(3) 0.0137(3) 0.0050(2) 0.0053(2) 0.0080(3)
C17 0.0227(4) 0.0266(4) 0.0140(3) 0.0064(2) 0.0050(3) 0.0064(3)
C18 0.0227(3) 0.0205(3) 0.0163(3) 0.0063(2) 0.0000(2) 0.0022(3)
C19 0.0267(4) 0.0152(3) 0.0184(3) 0.0025(2) 0.0009(3) 0.0045(3)
C20 0.0205(3) 0.0144(3) 0.0147(3) -0.0002(2) 0.0018(2) 0.0018(2)
C21 0.0160(3) 0.0195(3) 0.0217(3) 0.0012(2) 0.0076(3) 0.0022(2)

loop_
_atom_type_symbol
_atom_type_description
_atom_type_scat_dispersion_real
_atom_type_scat_dispersion_imag
_atom_type_scat_source
C C 0.0033 0.0016 'International Tables Vol C Tables 4.2.6.8 and 6.1.1.4'
H H 0.0000 0.0000 'International Tables Vol C Tables 4.2.6.8 and 6.1.1.4'
N N 0.0061 0.0033 'International Tables Vol C Tables 4.2.6.8 and 6.1.1.4'
O O 0.0106 0.0060 'International Tables Vol C Tables 4.2.6.8 and 6.1.1.4'
S S 0.1246 0.1234 'International Tables Vol C Tables 4.2.6.8 and 6.1.1.4'

loop_
_geom_angle_atom_site_label_1
_geom_angle_atom_site_label_2
_geom_angle_atom_site_label_3
_geom_angle
C7 S1 C4 100.95(3)
C2 O2 C21 114.11(6)
C1 N1 C4 133.77(6)
C1 N1 C3 96.10(5)
C4 N1 C3 123.66(5)
O1 C1 N1 132.88(6)
O1 C1 C2 135.40(6)
N1 C1 C2 91.72(5)
O2 C2 C1 120.24(6)
O2 C2 C3 119.96(5)
C1 C2 C3 85.58(5)
O2 C2 H2 109.6
C1 C2 H2 109.6
C3 C2 H2 109.6
N1 C3 C8 115.07(5)
N1 C3 C2 86.58(5)
C8 C3 C2 117.41(5)
N1 C3 H3 111.8
C8 C3 H3 111.8
C2 C3 H3 111.8
N1 C4 C6 112.20(6)
N1 C4 C5 109.19(5)
C6 C4 C5 111.21(6)
N1 C4 S1 106.09(4)
C6 C4 S1 108.14(5)
C5 C4 S1 109.87(5)
C4 C5 H5A 109.5
C4 C5 H5B 109.5
H5A C5 H5B 109.5
C4 C5 H5C 109.5
H5A C5 H5C 109.5
H5B C5 H5C 109.5
C4 C6 H6A 109.5
C4 C6 H6B 109.5
H6A C6 H6B 109.5
C4 C6 H6C 109.5
H6A C6 H6C 109.5
H6B C6 H6C 109.5
C8 C7 C9 124.80(6)
C8 C7 S1 125.49(5)
C9 C7 S1 109.70(4)
C7 C8 C15 122.93(6)
C7 C8 C3 122.66(6)
C15 C8 C3 114.38(5)
C10 C9 C14 118.71(6)
C10 C9 C7 120.65(6)
C14 C9 C7 120.62(6)
C11 C10 C9 120.79(7)
C11 C10 H10 119.6
C9 C10 H10 119.6
C12 C11 C10 120.02(7)
C12 C11 H11 120.0
C10 C11 H11 120.0
C11 C12 C13 119.92(7)
C11 C12 H12 120.0
C13 C12 H12 120.0
C14 C13 C12 119.86(7)
C14 C13 H13 120.1
C12 C13 H13 120.1
C13 C14 C9 120.68(7)
C13 C14 H14 119.7
C9 C14 H14 119.7
C20 C15 C16 117.79(6)
C20 C15 C8 122.44(6)
C16 C15 C8 119.72(6)
C17 C16 C15 121.12(7)
C17 C16 H16 119.4
C15 C16 H16 119.4
C18 C17 C16 120.51(7)
C18 C17 H17 119.7
C16 C17 H17 119.7
C17 C18 C19 119.12(7)
C17 C18 H18 120.4
C19 C18 H18 120.4
C18 C19 C20 120.78(7)
C18 C19 H19 119.6
C20 C19 H19 119.6
C19 C20 C15 120.67(7)
C19 C20 H20 119.7
C15 C20 H20 119.7
O2 C21 H21A 109.5
O2 C21 H21B 109.5
H21A C21 H21B 109.5
O2 C21 H21C 109.5
H21A C21 H21C 109.5
H21B C21 H21C 109.5

loop_
_geom_bond_atom_site_label_1
_geom_bond_atom_site_label_2
_geom_bond_distance
S1 C7 1.7738(7)
S1 C4 1.8450(7)
O1 C1 1.2158(8)
O2 C2 1.3997(8)
O2 C21 1.4331(10)
N1 C1 1.3757(9)
N1 C4 1.4483(9)
N1 C3 1.4737(8)
C1 C2 1.5402(9)
C2 C3 1.5806(9)
C2 H2 1.0000
C3 C8 1.5105(9)
C3 H3 1.0000
C4 C6 1.5233(10)
C4 C5 1.5250(10)
C5 H5A 0.9800
C5 H5B 0.9800
C5 H5C 0.9800
C6 H6A 0.9800
C6 H6B 0.9800
C6 H6C 0.9800
C7 C8 1.3549(9)
C7 C9 1.4907(9)
C8 C15 1.4915(9)
C9 C10 1.3926(10)
C9 C14 1.3971(10)
C10 C11 1.3912(11)
C10 H10 0.9500
C11 C12 1.3841(12)
C11 H11 0.9500
C12 C13 1.3939(12)
C12 H12 0.9500
C13 C14 1.3897(11)
C13 H13 0.9500
C14 H14 0.9500
C15 C20 1.4007(10)
C15 C16 1.4032(9)
C16 C17 1.3944(10)
C16 H16 0.9500
C17 C18 1.3827(12)
C17 H17 0.9500
C18 C19 1.3904(11)
C18 H18 0.9500
C19 C20 1.3953(10)
C19 H19 0.9500
C20 H20 0.9500
C21 H21A 0.9800
C21 H21B 0.9800
C21 H21C 0.9800

loop_
_geom_torsion_atom_site_label_1
_geom_torsion_atom_site_label_2
_geom_torsion_atom_site_label_3
_geom_torsion_atom_site_label_4
_geom_torsion
C4 N1 C1 O1 26.87(13)
C3 N1 C1 O1 177.84(8)
C4 N1 C1 C2 -152.22(7)
C3 N1 C1 C2 -1.25(5)
C21 O2 C2 C1 38.31(8)
C21 O2 C2 C3 -65.17(8)
O1 C1 C2 O2 59.79(11)
N1 C1 C2 O2 -121.16(6)
O1 C1 C2 C3 -177.88(9)
N1 C1 C2 C3 1.17(5)
C1 N1 C3 C8 -117.54(6)
C4 N1 C3 C8 37.56(9)
C1 N1 C3 C2 1.22(5)
C4 N1 C3 C2 156.32(6)
O2 C2 C3 N1 121.48(6)
C1 C2 C3 N1 -1.09(5)
O2 C2 C3 C8 -121.96(7)
C1 C2 C3 C8 115.47(6)
C1 N1 C4 C6 -34.72(10)
C3 N1 C4 C6 -179.28(6)
C1 N1 C4 C5 -158.48(7)
C3 N1 C4 C5 56.96(8)
C1 N1 C4 S1 83.17(8)
C3 N1 C4 S1 -61.39(7)
C7 S1 C4 N1 45.62(5)
C7 S1 C4 C6 166.17(5)
C7 S1 C4 C5 -72.29(5)
C4 S1 C7 C8 -20.03(7)
C4 S1 C7 C9 161.37(5)
C9 C7 C8 C15 -6.32(11)
S1 C7 C8 C15 175.29(5)
C9 C7 C8 C3 175.47(6)
S1 C7 C8 C3 -2.92(10)
N1 C3 C8 C7 0.54(9)
C2 C3 C8 C7 -99.15(8)
N1 C3 C8 C15 -177.81(6)
C2 C3 C8 C15 82.50(7)
C8 C7 C9 C10 -68.89(10)
S1 C7 C9 C10 109.72(7)
C8 C7 C9 C14 112.57(8)
S1 C7 C9 C14 -68.82(8)
C14 C9 C10 C11 -0.66(12)
C7 C9 C10 C11 -179.22(7)
C9 C10 C11 C12 0.01(13)
C10 C11 C12 C13 0.26(13)
C11 C12 C13 C14 0.12(13)
C12 C13 C14 C9 -0.78(13)
C10 C9 C14 C13 1.04(12)
C7 C9 C14 C13 179.60(7)
C7 C8 C15 C20 -40.43(10)
C3 C8 C15 C20 137.92(7)
C7 C8 C15 C16 142.16(7)
C3 C8 C15 C16 -39.49(9)
C20 C15 C16 C17 1.47(11)
C8 C15 C16 C17 179.00(7)
C15 C16 C17 C18 -0.14(13)
C16 C17 C18 C19 -0.87(13)
C17 C18 C19 C20 0.52(13)
C18 C19 C20 C15 0.84(12)
C16 C15 C20 C19 -1.81(11)
C8 C15 C20 C19 -179.27(7)
